data_7239010
loop_
_publ_author_name
'Awheda, Ismail'
'Saygili, Nezire'
'Garner, A. Christopher'
'Wallis, John D.'

_publ_section_title
;
 Activation and regioselectivity of five-membered cyclic thionocarbamates
 to nucleophilic attack
;
_journal_issue 47
_journal_name_full 'RSC Advances'
_journal_page_first 24997
_journal_paper_doi 10.1039/c3ra41074a
_journal_volume 3
_journal_year 2013
_chemical_formula_sum 'C13 H25 N O3 S'
_chemical_formula_weight 275.40
_chemical_name_systematic
;
(+/-)N-(t-Butoxycarbonyl)-O-(2',2'-dimethylpropanethiocarbonyl)-alaninol
compound 35
;
_space_group_IT_number 14
_space_group_name_Hall '-P 2ybc'
_space_group_name_H-M_alt 'P 1 21/c 1'
_symmetry_cell_setting monoclinic
_symmetry_space_group_name_H-M 'P 1 21/c 1'
_atom_sites_solution_hydrogens geom
_atom_sites_solution_primary direct
_atom_sites_solution_secondary difmap
_audit_creation_method SHELXL-97
_cell_angle_alpha 90.00
_cell_angle_beta 90.00
_cell_angle_gamma 90.00
_cell_formula_units_Z 8
_cell_length_a 11.4804(3)
_cell_length_b 9.9540(3)
_cell_length_c 28.7919(8)
_cell_measurement_reflns_used 9968
_cell_measurement_temperature 150(2)
_cell_measurement_theta_max 29.1531
_cell_measurement_theta_min 2.9424
_cell_volume 3290.22(16)
_computing_cell_refinement
;
CrysAlisPro, Oxford Diffraction Ltd.,
Version 1.171.33.55 (release 05-01-2010 CrysAlis171 .NET)
(compiled Jan 5 2010,16:28:46)
;
_computing_data_collection
;
CrysAlisPro, Oxford Diffraction Ltd.,
Version 1.171.33.55 (release 05-01-2010 CrysAlis171 .NET)
(compiled Jan 5 2010,16:28:46)
;
_computing_data_reduction
;
CrysAlisPro, Oxford Diffraction Ltd.,
Version 1.171.33.55 (release 05-01-2010 CrysAlis171 .NET)
(compiled Jan 5 2010,16:28:46)
;
_computing_structure_refinement 'SHELXL-97 (Sheldrick, 1997)'
_computing_structure_solution 'SHELXS-97 (Sheldrick, 1990)'
_diffrn_ambient_temperature 150(2)
_diffrn_detector_area_resol_mean 15.9832
_diffrn_measured_fraction_theta_full 0.977
_diffrn_measured_fraction_theta_max 0.871
_diffrn_measurement_device_type 'Xcalibur, Sapphire3'
_diffrn_measurement_method '\w scans'
_diffrn_radiation_monochromator graphite
_diffrn_radiation_source 'Enhance (Mo) X-ray Source'
_diffrn_radiation_type MoK\a
_diffrn_radiation_wavelength 0.71073
_diffrn_reflns_av_R_equivalents 0.0700
_diffrn_reflns_av_sigmaI/netI 0.0713
_diffrn_reflns_limit_h_max 14
_diffrn_reflns_limit_h_min -14
_diffrn_reflns_limit_k_max 9
_diffrn_reflns_limit_k_min -13
_diffrn_reflns_limit_l_max 38
_diffrn_reflns_limit_l_min -37
_diffrn_reflns_number 23932
_diffrn_reflns_theta_full 27.50
_diffrn_reflns_theta_max 29.1531
_diffrn_reflns_theta_min 2.9424
_exptl_absorpt_coefficient_mu 0.198
_exptl_absorpt_correction_T_max 0.986
_exptl_absorpt_correction_T_min 0.954
_exptl_absorpt_correction_type analytical
_exptl_absorpt_process_details
;
CrysAlisPro, Oxford Diffraction Ltd.,
Version 1.171.33.55 (release 05-01-2010 CrysAlis171 .NET)
(compiled Jan 5 2010,16:28:46)
Analytical numeric absorption correction using a multifaceted crystal
model based on expressions derived by R.C. Clark & J.S. Reid.
(Clark, R. C. & Reid, J. S. (1995). Acta Cryst. A51, 887-897)
;
_exptl_crystal_colour colourless
_exptl_crystal_density_diffrn 1.112
_exptl_crystal_density_method 'not measured'
_exptl_crystal_description block
_exptl_crystal_F_000 1200
_exptl_crystal_size_max 0.39
_exptl_crystal_size_mid 0.23
_exptl_crystal_size_min 0.07
_refine_diff_density_max 0.526
_refine_diff_density_min -0.452
_refine_diff_density_rms 0.060
_refine_ls_extinction_method none
_refine_ls_goodness_of_fit_ref 1.009
_refine_ls_hydrogen_treatment constr
_refine_ls_matrix_type full
_refine_ls_number_parameters 340
_refine_ls_number_reflns 7791
_refine_ls_number_restraints 0
_refine_ls_restrained_S_all 1.009
_refine_ls_R_factor_all 0.0939
_refine_ls_R_factor_gt 0.0636
_refine_ls_shift/su_max 0.000
_refine_ls_shift/su_mean 0.000
_refine_ls_structure_factor_coef Fsqd
_refine_ls_weighting_details 'calc w=1/[\s^2^(Fo^2^)+(0.0953P)^2^+0.0000P] where P=(Fo^2^+2Fc^2^)/3'
_refine_ls_weighting_scheme calc
_refine_ls_wR_factor_gt 0.1478
_refine_ls_wR_factor_ref 0.1595
_reflns_number_gt 5508
_reflns_number_total 7791
_reflns_threshold_expression >2sigma(I)
_cod_data_source_file c3ra41074a.txt
_cod_data_source_block compound35
_cod_original_sg_symbol_H-M P21/c
_cod_database_code 7239010

loop_
_symmetry_equiv_pos_as_xyz
'x, y, z'
'-x, y+1/2, -z+1/2'
'-x, -y, -z'
'x, -y-1/2, z-1/2'

loop_
_atom_site_label
_atom_site_type_symbol
_atom_site_fract_x
_atom_site_fract_y
_atom_site_fract_z
_atom_site_U_iso_or_equiv
_atom_site_adp_type
_atom_site_occupancy
_atom_site_symmetry_multiplicity
_atom_site_calc_flag
_atom_site_refinement_flags
S1A S 0.82391(9) 0.91557(14) 0.18415(3) 0.0723(4) Uani 1 1 d .
O1A O 0.63879(17) 0.9630(2) 0.13529(6) 0.0300(5) Uani 1 1 d .
O2A O 0.74332(18) 0.83199(17) -0.00014(7) 0.0319(5) Uani 1 1 d .
O3A O 0.81317(19) 1.00227(16) -0.04486(6) 0.0294(5) Uani 1 1 d .
N1A N 0.7024(2) 1.0497(2) 0.01495(7) 0.0237(5) Uani 1 1 d .
H1A H 0.7121 1.1333 0.0058 0.028 Uiso 1 1 calc R
C1A C 0.4902(4) 0.9933(5) 0.20645(16) 0.0736(14) Uani 1 1 d .
H1A1 H 0.4309 0.9724 0.2299 0.110 Uiso 1 1 calc R
H1A2 H 0.4559 0.9861 0.1754 0.110 Uiso 1 1 calc R
H1A3 H 0.5189 1.0850 0.2113 0.110 Uiso 1 1 calc R
C2A C 0.6394(4) 0.8935(6) 0.25946(12) 0.0900(18) Uani 1 1 d .
H2A1 H 0.6931 0.8179 0.2634 0.135 Uiso 1 1 calc R
H2A2 H 0.5749 0.8848 0.2816 0.135 Uiso 1 1 calc R
H2A3 H 0.6809 0.9779 0.2652 0.135 Uiso 1 1 calc R
C3A C 0.5438(4) 0.7565(4) 0.19812(14) 0.0702(13) Uani 1 1 d .
H3A1 H 0.6063 0.6896 0.1993 0.105 Uiso 1 1 calc R
H3A2 H 0.5113 0.7597 0.1667 0.105 Uiso 1 1 calc R
H3A3 H 0.4824 0.7317 0.2202 0.105 Uiso 1 1 calc R
C4A C 0.5922(3) 0.8934(3) 0.21088(10) 0.0337(7) Uani 1 1 d .
C5A C 0.6864(3) 0.9271(3) 0.17541(9) 0.0321(6) Uani 1 1 d .
C6A C 0.7122(2) 1.0007(3) 0.09685(9) 0.0296(6) Uani 1 1 d .
H6A1 H 0.7689 0.9285 0.0900 0.035 Uiso 1 1 calc R
H6A2 H 0.7556 1.0840 0.1041 0.035 Uiso 1 1 calc R
C7A C 0.6316(2) 1.0228(3) 0.05569(9) 0.0235(6) Uani 1 1 d .
H7A H 0.5867 0.9382 0.0502 0.028 Uiso 1 1 calc R
C8A C 0.5458(3) 1.1363(3) 0.06328(11) 0.0347(7) Uani 1 1 d .
H8A1 H 0.5883 1.2210 0.0671 0.052 Uiso 1 1 calc R
H8A2 H 0.4997 1.1184 0.0913 0.052 Uiso 1 1 calc R
H8A3 H 0.4937 1.1430 0.0364 0.052 Uiso 1 1 calc R
C9A C 0.7534(2) 0.9503(3) -0.00909(9) 0.0210(6) Uani 1 1 d .
C10A C 0.8719(3) 0.9141(3) -0.07886(10) 0.0293(7) Uani 1 1 d .
C11A C 0.9229(4) 1.0145(3) -0.11217(14) 0.0580(11) Uani 1 1 d .
H11A H 0.8600 1.0665 -0.1265 0.087 Uiso 1 1 calc R
H11B H 0.9667 0.9671 -0.1364 0.087 Uiso 1 1 calc R
H11C H 0.9752 1.0753 -0.0954 0.087 Uiso 1 1 calc R
C12A C 0.7851(3) 0.8236(4) -0.10244(12) 0.0516(10) Uani 1 1 d .
H12A H 0.7550 0.7583 -0.0800 0.077 Uiso 1 1 calc R
H12B H 0.8232 0.7760 -0.1281 0.077 Uiso 1 1 calc R
H12C H 0.7206 0.8776 -0.1146 0.077 Uiso 1 1 calc R
C13A C 0.9678(3) 0.8367(4) -0.05541(14) 0.0553(10) Uani 1 1 d .
H13A H 1.0136 0.8976 -0.0359 0.083 Uiso 1 1 calc R
H13B H 1.0183 0.7962 -0.0790 0.083 Uiso 1 1 calc R
H13C H 0.9338 0.7658 -0.0361 0.083 Uiso 1 1 calc R
S1B S 0.66801(8) 0.33591(10) 0.17683(4) 0.0566(3) Uani 1 1 d .
O1B O 0.8460(2) 0.4601(3) 0.14098(8) 0.0526(7) Uani 1 1 d .
O2B O 0.76133(19) 0.33238(16) 0.00174(7) 0.0337(5) Uani 1 1 d .
O3B O 0.69237(19) 0.50332(16) -0.04334(6) 0.0301(5) Uani 1 1 d .
N1B N 0.7910(2) 0.5508(2) 0.02012(8) 0.0285(6) Uani 1 1 d .
H1B H 0.7783 0.6348 0.0120 0.034 Uiso 1 1 calc R
C1B C 0.8992(4) 0.5296(4) 0.23676(15) 0.0715(14) Uani 1 1 d .
H1B1 H 0.9198 0.5926 0.2119 0.107 Uiso 1 1 calc R
H1B2 H 0.9609 0.5292 0.2603 0.107 Uiso 1 1 calc R
H1B3 H 0.8256 0.5575 0.2511 0.107 Uiso 1 1 calc R
C2B C 0.8443(3) 0.2950(4) 0.25489(11) 0.0510(9) Uani 1 1 d .
H2B1 H 0.7721 0.3302 0.2684 0.077 Uiso 1 1 calc R
H2B2 H 0.9041 0.2889 0.2791 0.077 Uiso 1 1 calc R
H2B3 H 0.8299 0.2055 0.2419 0.077 Uiso 1 1 calc R
C3B C 1.0014(3) 0.3357(4) 0.19745(12) 0.0559(10) Uani 1 1 d .
H3B1 H 0.9903 0.2445 0.1854 0.084 Uiso 1 1 calc R
H3B2 H 1.0596 0.3343 0.2224 0.084 Uiso 1 1 calc R
H3B3 H 1.0284 0.3945 0.1723 0.084 Uiso 1 1 calc R
C4B C 0.8858(3) 0.3887(3) 0.21654(11) 0.0344(7) Uani 1 1 d .
C5B C 0.7989(3) 0.3992(3) 0.17688(10) 0.0329(7) Uani 1 1 d .
C6B C 0.7768(3) 0.4917(4) 0.10025(11) 0.0523(10) Uani 1 1 d .
H6B1 H 0.7256 0.5695 0.1066 0.063 Uiso 1 1 calc R
H6B2 H 0.7274 0.4140 0.0917 0.063 Uiso 1 1 calc R
C7B C 0.8579(3) 0.5233(3) 0.06242(10) 0.0299(7) Uani 1 1 d .
H7B H 0.9071 0.4421 0.0566 0.036 Uiso 1 1 calc R
C8B C 0.9383(3) 0.6402(4) 0.07264(13) 0.0521(10) Uani 1 1 d .
H8B1 H 0.9942 0.6504 0.0472 0.078 Uiso 1 1 calc R
H8B2 H 0.9804 0.6232 0.1017 0.078 Uiso 1 1 calc R
H8B3 H 0.8924 0.7227 0.0757 0.078 Uiso 1 1 calc R
C9B C 0.7486(2) 0.4514(3) -0.00656(10) 0.0236(6) Uani 1 1 d .
C10B C 0.6347(2) 0.4184(3) -0.07817(10) 0.0260(6) Uani 1 1 d .
C11B C 0.5853(3) 0.5196(3) -0.11177(12) 0.0460(9) Uani 1 1 d .
H11D H 0.5308 0.5788 -0.0954 0.069 Uiso 1 1 calc R
H11E H 0.5443 0.4726 -0.1368 0.069 Uiso 1 1 calc R
H11F H 0.6488 0.5733 -0.1250 0.069 Uiso 1 1 calc R
C12B C 0.7253(3) 0.3303(4) -0.10219(13) 0.0520(10) Uani 1 1 d .
H12D H 0.7867 0.3872 -0.1153 0.078 Uiso 1 1 calc R
H12E H 0.6880 0.2789 -0.1271 0.078 Uiso 1 1 calc R
H12F H 0.7595 0.2683 -0.0795 0.078 Uiso 1 1 calc R
C13B C 0.5394(3) 0.3381(4) -0.05637(12) 0.0473(9) Uani 1 1 d .
H13D H 0.5731 0.2725 -0.0348 0.071 Uiso 1 1 calc R
H13E H 0.4956 0.2908 -0.0806 0.071 Uiso 1 1 calc R
H13F H 0.4869 0.3982 -0.0394 0.071 Uiso 1 1 calc R

loop_
_atom_site_aniso_label
_atom_site_aniso_U_11
_atom_site_aniso_U_22
_atom_site_aniso_U_33
_atom_site_aniso_U_23
_atom_site_aniso_U_13
_atom_site_aniso_U_12
S1A 0.0317(4) 0.1454(11) 0.0399(5) 0.0257(6) -0.0031(4) -0.0026(6)
O1A 0.0261(11) 0.0425(11) 0.0215(10) 0.0023(9) 0.0042(8) -0.0004(8)
O2A 0.0419(12) 0.0174(11) 0.0364(11) 0.0034(8) 0.0102(10) 0.0033(9)
O3A 0.0399(12) 0.0149(9) 0.0334(11) -0.0010(8) 0.0187(10) 0.0009(8)
N1A 0.0328(13) 0.0147(11) 0.0237(11) 0.0031(9) 0.0077(10) -0.0013(9)
C1A 0.066(3) 0.078(3) 0.076(3) 0.012(2) 0.051(2) 0.016(2)
C2A 0.067(3) 0.181(5) 0.0224(18) -0.006(2) 0.0056(18) -0.039(3)
C3A 0.099(3) 0.054(2) 0.058(3) -0.0032(19) 0.019(2) -0.034(2)
C4A 0.0416(18) 0.0405(17) 0.0189(14) -0.0003(12) 0.0075(12) -0.0102(14)
C5A 0.0357(16) 0.0399(16) 0.0207(14) -0.0064(13) 0.0009(13) -0.0013(13)
C6A 0.0269(14) 0.0388(15) 0.0230(14) 0.0028(12) 0.0063(11) 0.0003(12)
C7A 0.0242(13) 0.0239(14) 0.0223(14) -0.0021(11) 0.0042(11) -0.0016(11)
C8A 0.0271(16) 0.0459(18) 0.0312(16) 0.0045(13) 0.0069(12) 0.0116(13)
C9A 0.0236(14) 0.0147(14) 0.0247(14) 0.0021(11) 0.0023(11) 0.0010(11)
C10A 0.0310(15) 0.0257(15) 0.0314(16) -0.0084(12) 0.0149(13) 0.0020(12)
C11A 0.080(3) 0.0362(19) 0.058(2) -0.0013(17) 0.046(2) -0.0048(19)
C12A 0.048(2) 0.062(2) 0.044(2) -0.0248(18) 0.0174(17) -0.0187(17)
C13A 0.0332(19) 0.069(3) 0.064(2) -0.002(2) 0.0071(18) 0.0161(18)
S1B 0.0373(5) 0.0819(7) 0.0504(5) 0.0093(5) -0.0083(4) -0.0076(5)
O1B 0.0367(14) 0.0828(18) 0.0382(13) 0.0221(12) -0.0213(11) -0.0198(12)
O2B 0.0473(13) 0.0125(10) 0.0412(12) 0.0022(8) -0.0190(10) 0.0008(9)
O3B 0.0446(13) 0.0142(9) 0.0316(11) 0.0013(8) -0.0185(10) -0.0004(8)
N1B 0.0422(14) 0.0130(11) 0.0302(13) 0.0009(9) -0.0185(11) 0.0000(10)
C1B 0.104(4) 0.044(2) 0.066(3) -0.0087(19) -0.052(3) 0.000(2)
C2B 0.056(2) 0.062(2) 0.0358(18) 0.0102(16) -0.0039(16) 0.0051(18)
C3B 0.041(2) 0.088(3) 0.0389(19) 0.0084(19) -0.0084(16) 0.0130(19)
C4B 0.0374(17) 0.0377(17) 0.0280(16) -0.0069(13) -0.0114(13) 0.0002(14)
C5B 0.0331(16) 0.0401(16) 0.0257(15) -0.0015(13) -0.0046(12) 0.0046(12)
C6B 0.0349(19) 0.085(3) 0.0367(19) 0.0153(18) -0.0211(15) -0.0087(17)
C7B 0.0365(17) 0.0206(14) 0.0324(16) -0.0008(12) -0.0170(13) 0.0051(11)
C8B 0.052(2) 0.060(2) 0.044(2) 0.0107(17) -0.0218(17) -0.0205(18)
C9B 0.0243(14) 0.0179(14) 0.0286(15) -0.0011(12) -0.0084(11) 0.0004(11)
C10B 0.0320(15) 0.0162(14) 0.0300(15) -0.0009(11) -0.0147(12) -0.0010(11)
C11B 0.066(2) 0.0291(16) 0.043(2) 0.0024(15) -0.0295(18) -0.0033(16)
C12B 0.044(2) 0.068(3) 0.044(2) -0.0224(18) -0.0132(17) 0.0124(17)
C13B 0.046(2) 0.058(2) 0.0380(18) 0.0140(17) -0.0158(16) -0.0177(17)

loop_
_atom_type_symbol
_atom_type_description
_atom_type_scat_dispersion_real
_atom_type_scat_dispersion_imag
_atom_type_scat_source
C C 0.0033 0.0016 'International Tables Vol C Tables 4.2.6.8 and 6.1.1.4'
H H 0.0000 0.0000 'International Tables Vol C Tables 4.2.6.8 and 6.1.1.4'
N N 0.0061 0.0033 'International Tables Vol C Tables 4.2.6.8 and 6.1.1.4'
O O 0.0106 0.0060 'International Tables Vol C Tables 4.2.6.8 and 6.1.1.4'
S S 0.1246 0.1234 'International Tables Vol C Tables 4.2.6.8 and 6.1.1.4'

loop_
_geom_angle_atom_site_label_1
_geom_angle_atom_site_label_2
_geom_angle_atom_site_label_3
_geom_angle
C5A O1A C6A 119.8(2)
C9A O3A C10A 120.87(19)
C9A N1A C7A 121.7(2)
C9A N1A H1A 119.2
C7A N1A H1A 119.2
C4A C1A H1A1 109.5
C4A C1A H1A2 109.5
H1A1 C1A H1A2 109.5
C4A C1A H1A3 109.5
H1A1 C1A H1A3 109.5
H1A2 C1A H1A3 109.5
C4A C2A H2A1 109.5
C4A C2A H2A2 109.5
H2A1 C2A H2A2 109.5
C4A C2A H2A3 109.5
H2A1 C2A H2A3 109.5
H2A2 C2A H2A3 109.5
C4A C3A H3A1 109.5
C4A C3A H3A2 109.5
H3A1 C3A H3A2 109.5
C4A C3A H3A3 109.5
H3A1 C3A H3A3 109.5
H3A2 C3A H3A3 109.5
C2A C4A C3A 111.0(3)
C2A C4A C5A 111.6(3)
C3A C4A C5A 107.2(3)
C2A C4A C1A 110.5(4)
C3A C4A C1A 106.3(3)
C5A C4A C1A 110.0(3)
O1A C5A C4A 110.5(2)
O1A C5A S1A 124.2(2)
C4A C5A S1A 125.3(2)
O1A C6A C7A 106.3(2)
O1A C6A H6A1 110.5
C7A C6A H6A1 110.5
O1A C6A H6A2 110.5
C7A C6A H6A2 110.5
H6A1 C6A H6A2 108.7
N1A C7A C8A 110.1(2)
N1A C7A C6A 108.4(2)
C8A C7A C6A 113.1(2)
N1A C7A H7A 108.4
C8A C7A H7A 108.4
C6A C7A H7A 108.4
C7A C8A H8A1 109.5
C7A C8A H8A2 109.5
H8A1 C8A H8A2 109.5
C7A C8A H8A3 109.5
H8A1 C8A H8A3 109.5
H8A2 C8A H8A3 109.5
O2A C9A O3A 126.0(2)
O2A C9A N1A 124.5(2)
O3A C9A N1A 109.5(2)
O3A C10A C11A 101.9(2)
O3A C10A C13A 109.9(3)
C11A C10A C13A 110.0(3)
O3A C10A C12A 110.6(2)
C11A C10A C12A 111.6(3)
C13A C10A C12A 112.3(3)
C10A C11A H11A 109.5
C10A C11A H11B 109.5
H11A C11A H11B 109.5
C10A C11A H11C 109.5
H11A C11A H11C 109.5
H11B C11A H11C 109.5
C10A C12A H12A 109.5
C10A C12A H12B 109.5
H12A C12A H12B 109.5
C10A C12A H12C 109.5
H12A C12A H12C 109.5
H12B C12A H12C 109.5
C10A C13A H13A 109.5
C10A C13A H13B 109.5
H13A C13A H13B 109.5
C10A C13A H13C 109.5
H13A C13A H13C 109.5
H13B C13A H13C 109.5
C5B O1B C6B 120.6(2)
C9B O3B C10B 122.23(19)
C9B N1B C7B 121.8(2)
C9B N1B H1B 119.1
C7B N1B H1B 119.1
C4B C1B H1B1 109.5
C4B C1B H1B2 109.5
H1B1 C1B H1B2 109.5
C4B C1B H1B3 109.5
H1B1 C1B H1B3 109.5
H1B2 C1B H1B3 109.5
C4B C2B H2B1 109.5
C4B C2B H2B2 109.5
H2B1 C2B H2B2 109.5
C4B C2B H2B3 109.5
H2B1 C2B H2B3 109.5
H2B2 C2B H2B3 109.5
C4B C3B H3B1 109.5
C4B C3B H3B2 109.5
H3B1 C3B H3B2 109.5
C4B C3B H3B3 109.5
H3B1 C3B H3B3 109.5
H3B2 C3B H3B3 109.5
C5B C4B C2B 112.4(3)
C5B C4B C1B 106.9(3)
C2B C4B C1B 108.6(3)
C5B C4B C3B 108.8(2)
C2B C4B C3B 108.7(3)
C1B C4B C3B 111.5(3)
O1B C5B C4B 110.6(3)
O1B C5B S1B 123.9(2)
C4B C5B S1B 125.4(2)
O1B C6B C7B 107.4(2)
O1B C6B H6B1 110.2
C7B C6B H6B1 110.2
O1B C6B H6B2 110.2
C7B C6B H6B2 110.2
H6B1 C6B H6B2 108.5
N1B C7B C6B 108.9(2)
N1B C7B C8B 109.7(2)
C6B C7B C8B 114.0(3)
N1B C7B H7B 108.0
C6B C7B H7B 108.0
C8B C7B H7B 108.0
C7B C8B H8B1 109.5
C7B C8B H8B2 109.5
H8B1 C8B H8B2 109.5
C7B C8B H8B3 109.5
H8B1 C8B H8B3 109.5
H8B2 C8B H8B3 109.5
O2B C9B O3B 125.9(2)
O2B C9B N1B 124.1(2)
O3B C9B N1B 110.0(2)
O3B C10B C13B 110.6(2)
O3B C10B C11B 102.9(2)
C13B C10B C11B 110.6(3)
O3B C10B C12B 109.4(2)
C13B C10B C12B 112.5(3)
C11B C10B C12B 110.5(3)
C10B C11B H11D 109.5
C10B C11B H11E 109.5
H11D C11B H11E 109.5
C10B C11B H11F 109.5
H11D C11B H11F 109.5
H11E C11B H11F 109.5
C10B C12B H12D 109.5
C10B C12B H12E 109.5
H12D C12B H12E 109.5
C10B C12B H12F 109.5
H12D C12B H12F 109.5
H12E C12B H12F 109.5
C10B C13B H13D 109.5
C10B C13B H13E 109.5
H13D C13B H13E 109.5
C10B C13B H13F 109.5
H13D C13B H13F 109.5
H13E C13B H13F 109.5

loop_
_geom_bond_atom_site_label_1
_geom_bond_atom_site_label_2
_geom_bond_distance
S1A C5A 1.602(3)
O1A C5A 1.327(3)
O1A C6A 1.441(3)
O2A C9A 1.211(3)
O3A C9A 1.342(3)
O3A C10A 1.477(3)
N1A C9A 1.342(3)
N1A C7A 1.452(3)
N1A H1A 0.8800
C1A C4A 1.542(5)
C1A H1A1 0.9800
C1A H1A2 0.9800
C1A H1A3 0.9800
C2A C4A 1.500(5)
C2A H2A1 0.9800
C2A H2A2 0.9800
C2A H2A3 0.9800
C3A C4A 1.518(5)
C3A H3A1 0.9800
C3A H3A2 0.9800
C3A H3A3 0.9800
C4A C5A 1.525(4)
C6A C7A 1.520(4)
C6A H6A1 0.9900
C6A H6A2 0.9900
C7A C8A 1.515(4)
C7A H7A 1.0000
C8A H8A1 0.9800
C8A H8A2 0.9800
C8A H8A3 0.9800
C10A C11A 1.503(4)
C10A C13A 1.503(5)
C10A C12A 1.505(4)
C11A H11A 0.9800
C11A H11B 0.9800
C11A H11C 0.9800
C12A H12A 0.9800
C12A H12B 0.9800
C12A H12C 0.9800
C13A H13A 0.9800
C13A H13B 0.9800
C13A H13C 0.9800
S1B C5B 1.629(3)
O1B C5B 1.315(4)
O1B C6B 1.451(3)
O2B C9B 1.218(3)
O3B C9B 1.343(3)
O3B C10B 1.469(3)
N1B C9B 1.344(3)
N1B C7B 1.466(3)
N1B H1B 0.8800
C1B C4B 1.526(5)
C1B H1B1 0.9800
C1B H1B2 0.9800
C1B H1B3 0.9800
C2B C4B 1.522(5)
C2B H2B1 0.9800
C2B H2B2 0.9800
C2B H2B3 0.9800
C3B C4B 1.530(5)
C3B H3B1 0.9800
C3B H3B2 0.9800
C3B H3B3 0.9800
C4B C5B 1.520(4)
C6B C7B 1.467(5)
C6B H6B1 0.9900
C6B H6B2 0.9900
C7B C8B 1.515(4)
C7B H7B 1.0000
C8B H8B1 0.9800
C8B H8B2 0.9800
C8B H8B3 0.9800
C10B C13B 1.494(4)
C10B C11B 1.507(4)
C10B C12B 1.526(4)
C11B H11D 0.9800
C11B H11E 0.9800
C11B H11F 0.9800
C12B H12D 0.9800
C12B H12E 0.9800
C12B H12F 0.9800
C13B H13D 0.9800
C13B H13E 0.9800
C13B H13F 0.9800
